data_9001609
loop_
_publ_author_name
'Cooper, M. A.'
'Hawthorne, F. C.'

_publ_section_title
;The crystal structure of kombatite, Pb14(VO4)2O9Cl4, a complex
 heteropolyhedral sheet mineral
;
_journal_name_full 'American Mineralogist'
_journal_page_first 550
_journal_page_last 554
_journal_volume 79
_journal_year 1994
_chemical_formula_sum 'Cl4 O17 Pb14 V2'
_chemical_name_mineral Kombatite
_space_group_IT_number 15
_symmetry_space_group_name_Hall '-C 2yc'
_symmetry_space_group_name_H-M 'C 1 2/c 1'
_cell_angle_alpha 90
_cell_angle_beta 118.11
_cell_angle_gamma 90
_cell_length_a 12.682
_cell_length_b 22.566
_cell_length_c 11.279
_cell_formula_units_Z 4
_cell_volume 2847.105
_database_code_amcsd 0001661
_exptl_crystal_density_diffrn 7.970
_cod_original_formula_sum 'Pb14 V2 Cl4 O17'
_cod_database_code 9001609

loop_
_space_group_symop_operation_xyz
x,y,z
1/2+x,1/2+y,z
x,-y,1/2+z
1/2+x,1/2-y,1/2+z
-x,y,1/2-z
1/2-x,1/2+y,1/2-z
-x,-y,-z
1/2-x,1/2-y,-z

loop_
_atom_site_aniso_label
_atom_site_aniso_U_11
_atom_site_aniso_U_22
_atom_site_aniso_U_33
_atom_site_aniso_U_12
_atom_site_aniso_U_13
_atom_site_aniso_U_23
Pb1 0.01040 0.01280 0.01140 0.00110 0.00580 -0.00210
Pb2 0.01140 0.01550 0.01350 -0.00230 0.00570 -0.00250
Pb3 0.01460 0.01220 0.01220 0.00190 0.00770 0.00110
Pb4 0.01320 0.01330 0.01060 0.00400 0.00690 -0.00160
Pb5 0.01420 0.01010 0.01540 -0.00070 0.00820 -0.00090
Pb6 0.01350 0.01360 0.01360 -0.00390 0.00700 -0.00400
Pb7 0.00950 0.01190 0.01420 0.00080 0.00630 0.00030

loop_
_atom_site_label
_atom_site_fract_x
_atom_site_fract_y
_atom_site_fract_z
_atom_site_U_iso_or_equiv
Pb1 0.11360 0.08410 0.18070 ?
Pb2 0.37060 0.08760 0.07610 ?
Pb3 0.12710 0.42190 0.45470 ?
Pb4 0.37800 0.41740 0.30740 ?
Pb5 0.35410 0.19480 0.30010 ?
Pb6 0.12130 0.19880 0.42110 ?
Pb7 0.39980 0.30340 0.06170 ?
V 0.13600 0.32140 0.17650 0.00900
Cl1 0.37200 0.49570 0.06000 0.02040
Cl2 0.37390 0.01340 0.29820 0.01590
O1 0.23800 0.14600 0.11400 0.01490
O2 0.25300 0.13500 0.38100 0.01970
O3 0.47600 0.35800 0.48700 0.00320
O4 0.01000 0.35100 0.04500 0.02060
O5 0.25100 0.34000 0.14300 0.01250
O6 0.00000 0.14500 0.25000 0.01190
O7 0.50000 0.14500 0.25000 0.01450
O8 0.50000 0.36800 0.25000 0.01880
O9 0.17200 0.35200 0.32800 0.02660
O10 0.10400 0.24900 0.17200 0.06510

loop_
_cod_related_entry_id
_cod_related_entry_database
_cod_related_entry_code
1 AMCSD 0001661
